data_1518821
loop_
_publ_author_name
'Ming Tong, Glenna So'
'Chan, Kaai Tung'
'Chang, Xiaoyong'
'Che, Chi-Ming'

_publ_section_title
;
 Theoretical studies on the photophysical properties of luminescent pincer
 gold(iii) arylacetylide complexes: the role of \p-conjugation at the
 C-deprotonated [C^N^C] ligand
;
_journal_issue 5
_journal_name_full 'Chem. Sci.'
_journal_page_first 3026
_journal_paper_doi 10.1039/C4SC03697B
_journal_volume 6
_journal_year 2015
_chemical_formula_moiety 'C59 H66 Au N O, C6 H14'
_chemical_formula_sum 'C65 H80 Au N O'
_chemical_formula_weight 1088.26
_chemical_name_common 'endo- [AuIII(Cfl^N^C)R]n'
_chemical_name_systematic 3-endo
_space_group_crystal_system triclinic
_space_group_IT_number 2
_space_group_name_Hall '-P 1'
_space_group_name_H-M_alt 'P -1'
_symmetry_space_group_name_Hall '-P 1'
_symmetry_space_group_name_H-M 'P -1'
_atom_sites_solution_hydrogens geom
_atom_sites_solution_primary direct
_audit_block_doi 10.5517/cc13qhx7
_audit_creation_date 2015-02-09
_audit_creation_method
;
Olex2 1.2
(compiled 2015.01.26 svn.r3150 for OlexSys, GUI svn.r4998)
;
_audit_update_record
;
2015-02-09 deposited with the CCDC.
2015-03-09 downloaded from the CCDC.
;
_cell_angle_alpha 87.393(3)
_cell_angle_beta 71.112(3)
_cell_angle_gamma 80.062(3)
_cell_formula_units_Z 2
_cell_length_a 11.6132(9)
_cell_length_b 14.7425(11)
_cell_length_c 16.9669(13)
_cell_measurement_reflns_used 9832
_cell_measurement_temperature 100
_cell_measurement_theta_max 65.57
_cell_measurement_theta_min 2.75
_cell_volume 2707.0(4)
_computing_cell_refinement 'SAINT v7.68A (Bruker, 2009)'
_computing_data_reduction 'SAINT v7.68A (Bruker, 2009)'
_computing_molecular_graphics 'Olex2 (Dolomanov et al., 2009)'
_computing_publication_material 'Olex2 (Dolomanov et al., 2009)'
_computing_structure_refinement 'XL (Sheldrick, 2008)'
_computing_structure_solution 'ShelXS (Sheldrick, 2008)'
_diffrn_ambient_temperature 100
_diffrn_measured_fraction_theta_full 0.955
_diffrn_measured_fraction_theta_max 0.977
_diffrn_measurement_device_type 'Bruker APEX-II CCD'
_diffrn_measurement_method '\f and \w scans'
_diffrn_radiation_monochromator graphite
_diffrn_radiation_type CuK\a
_diffrn_radiation_wavelength 1.54178
_diffrn_reflns_av_R_equivalents 0.0774
_diffrn_reflns_av_unetI/netI 0.0428
_diffrn_reflns_Laue_measured_fraction_full 0.955
_diffrn_reflns_Laue_measured_fraction_max 0.977
_diffrn_reflns_limit_h_max 13
_diffrn_reflns_limit_h_min -13
_diffrn_reflns_limit_k_max 17
_diffrn_reflns_limit_k_min -10
_diffrn_reflns_limit_l_max 20
_diffrn_reflns_limit_l_min -19
_diffrn_reflns_number 86638
_diffrn_reflns_point_group_measured_fraction_full 0.955
_diffrn_reflns_point_group_measured_fraction_max 0.977
_diffrn_reflns_theta_full 67.679
_diffrn_reflns_theta_max 66.735
_diffrn_reflns_theta_min 2.753
_diffrn_standards_number 0
_exptl_absorpt_coefficient_mu 5.414
_exptl_absorpt_correction_T_max 0.8974
_exptl_absorpt_correction_T_min 0.7591
_exptl_absorpt_correction_type multi-scan
_exptl_absorpt_process_details SADABS
_exptl_crystal_colour yellow
_exptl_crystal_colour_primary yellow
_exptl_crystal_density_diffrn 1.335
_exptl_crystal_description plate
_exptl_crystal_F_000 1128
_exptl_crystal_preparation Luminescent
_exptl_crystal_recrystallization_method 'Re-crystallisation from solvent: Hexane/DCM'
_exptl_crystal_size_max 0.06
_exptl_crystal_size_mid 0.06
_exptl_crystal_size_min 0.02
_refine_diff_density_max 1.594
_refine_diff_density_min -2.829
_refine_diff_density_rms 0.149
_refine_ls_extinction_method none
_refine_ls_goodness_of_fit_ref 1.044
_refine_ls_hydrogen_treatment constr
_refine_ls_matrix_type full
_refine_ls_number_parameters 638
_refine_ls_number_reflns 9371
_refine_ls_number_restraints 70
_refine_ls_restrained_S_all 1.050
_refine_ls_R_factor_all 0.0426
_refine_ls_R_factor_gt 0.0401
_refine_ls_shift/su_max 0.002
_refine_ls_shift/su_mean 0.000
_refine_ls_structure_factor_coef Fsqd
_refine_ls_weighting_details 'w=1/[\s^2^(Fo^2^)+(0.0672P)^2^+7.3349P] where P=(Fo^2^+2Fc^2^)/3'
_refine_ls_weighting_scheme calc
_refine_ls_wR_factor_gt 0.1015
_refine_ls_wR_factor_ref 0.1049
_reflns_Friedel_coverage 0.000
_reflns_number_gt 8830
_reflns_number_total 9371
_reflns_threshold_expression 'I > 2\s(I)'
_cod_data_source_file c4sc03697b2.cif
_cod_data_source_block cxy39_0m
_cod_depositor_comments 'Adding full bibliography for 1518821.cif.'
_cod_database_code 1518821
_shelxl_version_number 2013-4
_shelx_space_group_comment
;
The symmetry employed for this shelxl refinement is uniquely defined
by the following loop, which should always be used as a source of
symmetry information in preference to the above space-group names.
They are only intended as comments.
;
_shelx_estimated_absorpt_t_max 0.899
_shelx_estimated_absorpt_t_min 0.737
_olex2_refinement_description
;
1. Fixed Uiso
 At 1.2 times of:
  All C(H) groups, All C(H,H) groups, All C(H,H,H,H) groups
 At 1.5 times of:
  All C(H,H,H) groups
2. Restrained distances
 C45-C46 = C46-C47 = C47-C45 = C45A-C46A = C46A-C47A = C47A-C45A
 2.52 with sigma of 0.02
 C53-C51 = C53A-C51 = C59-C57 = C59A-C57
 2.52 with sigma of 0.02
 C65-C64 = C64-C63 = C63-C62 = C62-C61 = C61-C60
 1.54 with sigma of 0.02
 C44-C45A = C45-C44 = C44-C46A = C46-C44 = C44-C47A = C44-C47
 1.54 with sigma of 0.02
 C57-C58A = C57-C58 = C58-C59 = C58A-C59A = C53A-C52 = C53-C52
 1.54 with sigma of 0.02
 C65-C63 = C64-C62
 2.52 with sigma of 0.04
 C63-C61 = C62-C60
 2.52 with sigma of 0.04
3. Rigid bond restraints
 C65, C64, C63, C62, C61, C60
 with sigma for 1-2 distances of 0.01 and sigma for 1-3 distances of 0.01
4. Uiso/Uaniso restraints and constraints
C65 \\sim C64 \\sim C63 \\sim C62 \\sim C61 \\sim C60: within 1.7A with sigma
of 0.02 and sigma for terminal atoms of 0.04
Uanis(C58) = Uanis(C58A)
Uanis(C59) = Uanis(C59A)
Uanis(C53) = Uanis(C53A)
Uanis(C45) = Uanis(C45A)
Uanis(C46) = Uanis(C46A)
Uanis(C47) = Uanis(C47A)
Uanis(C49) = Uanis(C50) = Uanis(C51)
5. Others
 Sof(H52C)=Sof(H52D)=Sof(C53A)=Sof(H53D)=Sof(H53E)=Sof(H53F)=1-FVAR(1)
 Sof(H52A)=Sof(H52B)=Sof(C53)=Sof(H53A)=Sof(H53B)=Sof(H53C)=FVAR(1)
 Sof(C45A)=Sof(H45D)=Sof(H45E)=Sof(H45F)=Sof(C46A)=Sof(H46D)=Sof(H46E)=
 Sof(H46F)=Sof(C47A)=Sof(H47D)=Sof(H47E)=Sof(H47F)=1-FVAR(2)
 Sof(C45)=Sof(H45A)=Sof(H45B)=Sof(H45C)=Sof(C46)=Sof(H46A)=Sof(H46B)=Sof(H46C)=
 Sof(C47)=Sof(H47A)=Sof(H47B)=Sof(H47C)=FVAR(2)
 Sof(H57C)=Sof(H57D)=Sof(C58A)=Sof(H58C)=Sof(H58D)=Sof(C59A)=Sof(H59D)=
 Sof(H59E)=Sof(H59F)=1-FVAR(3)
 Sof(H57A)=Sof(H57B)=Sof(C58)=Sof(H58A)=Sof(H58B)=Sof(C59)=Sof(H59A)=Sof(H59B)=
 Sof(H59C)=FVAR(3)
6.a Secondary CH2 refined with riding coordinates:
 C48(H48A,H48B), C49(H49A,H49B), C50(H50A,H50B), C51(H51A,H51B), C52(H52A,
 H52B), C52(H52C,H52D), C54(H54A,H54B), C55(H55A,H55B), C56(H56A,H56B),
 C57(H57A,H57B), C57(H57C,H57D), C58(H58A,H58B), C58A(H58C,H58D), C61(H61A,
 H61B), C62(H62A,H62B), C63(H63A,H63B), C64(H64A,H64B)
6.b Aromatic/amide H refined with riding coordinates:
 C2(H2), C3(H3), C4(H4), C5(H5), C8(H8), C10(H10), C13(H13), C15(H15),
 C17(H17), C19(H19), C20(H20), C23(H23), C24(H24), C25(H25), C26(H26), C34(H34),
  C35(H35), C37(H37), C38(H38)
6.c Idealised Me refined as rotating group:
 C39(H39A,H39B,H39C), C43(H43A,H43B,H43C), C41(H41A,H41B,H41C), C42(H42A,H42B,
 H42C), C45(H45A,H45B,H45C), C45A(H45D,H45E,H45F), C46(H46A,H46B,H46C),
 C46A(H46D,H46E,H46F), C47(H47A,H47B,H47C), C47A(H47D,H47E,H47F), C53(H53A,H53B,
 H53C), C53A(H53D,H53E,H53F), C59(H59A,H59B,H59C), C59A(H59D,H59E,H59F),
 C60(H60A,H60B,H60C), C65(H65A,H65B,H65C)
;
_olex2_submission_special_instructions 'No special instructions were received'

loop_
_space_group_symop_operation_xyz
'x, y, z'
'-x, -y, -z'

loop_
_atom_site_label
_atom_site_type_symbol
_atom_site_fract_x
_atom_site_fract_y
_atom_site_fract_z
_atom_site_U_iso_or_equiv
_atom_site_adp_type
_atom_site_occupancy
_atom_site_site_symmetry_order
_atom_site_calc_flag
_atom_site_refinement_flags_posn
_atom_site_refinement_flags_adp
_atom_site_refinement_flags_occupancy
_atom_site_disorder_assembly
_atom_site_disorder_group
C1 C 0.8525(4) 0.0346(3) 0.1066(3) 0.0163(8) Uani 1 1 d . . . . .
C2 C 0.7610(4) -0.0198(3) 0.1321(3) 0.0190(8) Uani 1 1 d . . . . .
H2 H 0.7573 -0.0594 0.1783 0.023 Uiso 1 1 calc R . . . .
C3 C 0.6743(4) -0.0169(3) 0.0908(3) 0.0202(9) Uani 1 1 d . . . . .
H3 H 0.6109 -0.0534 0.1100 0.024 Uiso 1 1 calc R . . . .
C4 C 0.6799(4) 0.0389(3) 0.0216(3) 0.0213(9) Uani 1 1 d . . . . .
H4 H 0.6211 0.0401 -0.0066 0.026 Uiso 1 1 calc R . . . .
C5 C 0.7720(4) 0.0929(3) -0.0059(3) 0.0212(9) Uani 1 1 d . . . . .
H5 H 0.7769 0.1304 -0.0536 0.025 Uiso 1 1 calc R . . . .
C6 C 0.8570(4) 0.0920(3) 0.0363(3) 0.0169(8) Uani 1 1 d . . . . .
C7 C 0.9569(4) 0.1469(3) 0.0099(2) 0.0150(8) Uani 1 1 d . . . . .
C8 C 0.9816(4) 0.2079(3) -0.0557(3) 0.0194(8) Uani 1 1 d . . . . .
H8 H 0.9307 0.2179 -0.0903 0.023 Uiso 1 1 calc R . . . .
C9 C 1.0813(4) 0.2549(3) -0.0710(3) 0.0187(8) Uani 1 1 d . . . . .
C10 C 1.1566(4) 0.2384(3) -0.0200(3) 0.0180(8) Uani 1 1 d . . . . .
H10 H 1.2248 0.2698 -0.0296 0.022 Uiso 1 1 calc R . . . .
C11 C 1.1306(4) 0.1757(3) 0.0450(2) 0.0157(8) Uani 1 1 d . . . . .
C12 C 1.1080(4) 0.3214(3) -0.1403(3) 0.0185(8) Uani 1 1 d . . . . .
C13 C 1.0119(4) 0.3853(3) -0.1527(3) 0.0204(8) Uani 1 1 d . . . . .
H13 H 0.9299 0.3851 -0.1168 0.025 Uiso 1 1 calc R . . . .
C14 C 1.0339(4) 0.4490(3) -0.2164(3) 0.0201(9) Uani 1 1 d . . . . .
C15 C 1.1550(4) 0.4460(3) -0.2692(3) 0.0192(8) Uani 1 1 d . . . . .
H15 H 1.1713 0.4890 -0.3133 0.023 Uiso 1 1 calc R . . . .
C16 C 1.2530(4) 0.3819(3) -0.2596(3) 0.0194(8) Uani 1 1 d . . . . .
C17 C 1.2273(4) 0.3213(3) -0.1935(3) 0.0211(9) Uani 1 1 d . . . . .
H17 H 1.2931 0.2787 -0.1845 0.025 Uiso 1 1 calc R . . . .
C18 C 1.1983(4) 0.1490(3) 0.1043(3) 0.0154(8) Uani 1 1 d . . . . .
C19 C 1.3086(4) 0.1823(3) 0.0933(3) 0.0179(8) Uani 1 1 d . . . . .
H19 H 1.3369 0.2228 0.0488 0.021 Uiso 1 1 calc R . . . .
C20 C 1.3759(4) 0.1569(3) 0.1465(3) 0.0190(8) Uani 1 1 d . . . . .
H20 H 1.4505 0.1794 0.1393 0.023 Uiso 1 1 calc R . . . .
C21 C 1.3320(4) 0.0974(3) 0.2110(3) 0.0162(8) Uani 1 1 d . . . . .
C22 C 1.3887(4) 0.0593(3) 0.2735(3) 0.0180(8) Uani 1 1 d . . . . .
C23 C 1.5005(4) 0.0680(3) 0.2839(3) 0.0216(9) Uani 1 1 d . . . . .
H23 H 1.5519 0.1073 0.2488 0.026 Uiso 1 1 calc R . . . .
C24 C 1.5359(4) 0.0186(3) 0.3463(3) 0.0245(9) Uani 1 1 d . . . . .
H24 H 1.6125 0.0233 0.3535 0.029 Uiso 1 1 calc R . . . .
C25 C 1.4590(4) -0.0383(3) 0.3987(3) 0.0238(9) Uani 1 1 d . . . . .
H25 H 1.4838 -0.0718 0.4413 0.029 Uiso 1 1 calc R . . . .
C26 C 1.3464(4) -0.0460(3) 0.3888(3) 0.0200(8) Uani 1 1 d . . . . .
H26 H 1.2939 -0.0837 0.4250 0.024 Uiso 1 1 calc R . . . .
C27 C 1.3122(4) 0.0021(3) 0.3255(3) 0.0173(8) Uani 1 1 d . . . . .
C28 C 1.2007(4) -0.0017(3) 0.2991(3) 0.0157(8) Uani 1 1 d . . . . .
C29 C 1.2213(4) 0.0625(3) 0.2229(2) 0.0154(8) Uani 1 1 d . . . . .
C30 C 1.1520(4) 0.0859(3) 0.1689(2) 0.0153(8) Uani 1 1 d . . . . .
C31 C 0.9335(4) -0.0370(3) 0.2441(3) 0.0174(8) Uani 1 1 d . . . . .
C32 C 0.8881(4) -0.0898(3) 0.2983(3) 0.0176(8) Uani 1 1 d . . . . .
C33 C 0.8453(4) -0.1522(3) 0.3653(3) 0.0183(8) Uani 1 1 d . . . . .
C34 C 0.7612(4) -0.1203(3) 0.4419(3) 0.0192(8) Uani 1 1 d . . . . .
H34 H 0.7286 -0.0564 0.4492 0.023 Uiso 1 1 calc R . . . .
C35 C 0.7240(4) -0.1793(3) 0.5079(3) 0.0197(8) Uani 1 1 d . . . . .
H35 H 0.6661 -0.1562 0.5595 0.024 Uiso 1 1 calc R . . . .
C36 C 0.7723(4) -0.2727(3) 0.4975(3) 0.0240(9) Uani 1 1 d . . . . .
C37 C 0.8568(4) -0.3051(3) 0.4216(3) 0.0259(10) Uani 1 1 d . . . . .
H37 H 0.8904 -0.3688 0.4147 0.031 Uiso 1 1 calc R . . . .
C38 C 0.8925(4) -0.2468(3) 0.3565(3) 0.0239(9) Uani 1 1 d . . . . .
H38 H 0.9497 -0.2706 0.3048 0.029 Uiso 1 1 calc R . . . .
C39 C 0.6629(5) -0.3066(4) 0.6378(3) 0.0376(12) Uani 1 1 d . . . . .
H39A H 0.5839 -0.2754 0.6329 0.056 Uiso 1 1 calc GR . . . .
H39B H 0.6996 -0.2635 0.6608 0.056 Uiso 1 1 calc GR . . . .
H39C H 0.6491 -0.3593 0.6750 0.056 Uiso 1 1 calc GR . . . .
C44 C 0.9273(4) 0.5205(3) -0.2268(3) 0.0307(11) Uani 1 1 d D . . . .
C40 C 1.3862(4) 0.3775(3) -0.3185(3) 0.0264(10) Uani 1 1 d . . . . .
C43 C 1.4630(5) 0.4099(5) -0.2700(4) 0.0426(13) Uani 1 1 d . . . . .
H43A H 1.4378 0.4763 -0.2592 0.064 Uiso 1 1 calc GR . . . .
H43B H 1.5507 0.3969 -0.3030 0.064 Uiso 1 1 calc GR . . . .
H43C H 1.4494 0.3773 -0.2170 0.064 Uiso 1 1 calc GR . . . .
C41 C 1.3947(5) 0.4382(4) -0.3954(3) 0.0345(11) Uani 1 1 d . . . . .
H41A H 1.3443 0.4190 -0.4261 0.052 Uiso 1 1 calc GR . . . .
H41B H 1.4808 0.4315 -0.4315 0.052 Uiso 1 1 calc GR . . . .
H41C H 1.3643 0.5027 -0.3778 0.052 Uiso 1 1 calc GR . . . .
C42 C 1.4389(5) 0.2776(3) -0.3495(3) 0.0348(11) Uani 1 1 d . . . . .
H42A H 1.4433 0.2381 -0.3022 0.052 Uiso 1 1 calc GR . . . .
H42B H 1.5218 0.2751 -0.3898 0.052 Uiso 1 1 calc GR . . . .
H42C H 1.3851 0.2561 -0.3762 0.052 Uiso 1 1 calc GR . . . .
C45 C 0.8231(6) 0.4701(5) -0.2307(5) 0.0474(19) Uani 0.833(7) 1 d D . P A 1
H45A H 0.8558 0.4246 -0.2763 0.071 Uiso 0.833(7) 1 calc GR . P A 1
H45B H 0.7563 0.5148 -0.2405 0.071 Uiso 0.833(7) 1 calc GR . P A 1
H45C H 0.7911 0.4388 -0.1779 0.071 Uiso 0.833(7) 1 calc GR . P A 1
C45A C 0.7966(18) 0.514(2) -0.1738(17) 0.0474(19) Uani 0.167(7) 1 d D . P A 2
H45D H 0.7773 0.4542 -0.1834 0.071 Uiso 0.167(7) 1 calc GR . P A 2
H45E H 0.7394 0.5633 -0.1888 0.071 Uiso 0.167(7) 1 calc GR . P A 2
H45F H 0.7883 0.5203 -0.1149 0.071 Uiso 0.167(7) 1 calc GR . P A 2
C46 C 0.9648(6) 0.5797(4) -0.3013(4) 0.0407(16) Uani 0.833(7) 1 d D . P A 1
H46A H 1.0284 0.6132 -0.2968 0.061 Uiso 0.833(7) 1 calc GR . P A 1
H46B H 0.8929 0.6238 -0.3043 0.061 Uiso 0.833(7) 1 calc GR . P A 1
H46C H 0.9978 0.5411 -0.3517 0.061 Uiso 0.833(7) 1 calc GR . P A 1
C46A C 0.933(3) 0.518(2) -0.3228(11) 0.0407(16) Uani 0.167(7) 1 d D . P A 2
H46D H 1.0195 0.5123 -0.3587 0.061 Uiso 0.167(7) 1 calc GR . P A 2
H46E H 0.8862 0.5754 -0.3357 0.061 Uiso 0.167(7) 1 calc GR . P A 2
H46F H 0.8980 0.4656 -0.3323 0.061 Uiso 0.167(7) 1 calc GR . P A 2
C47 C 0.8774(7) 0.5819(5) -0.1467(5) 0.0495(19) Uani 0.833(7) 1 d D . P A 1
H47A H 0.8507 0.5433 -0.0977 0.074 Uiso 0.833(7) 1 calc GR . P A 1
H47B H 0.8072 0.6279 -0.1498 0.074 Uiso 0.833(7) 1 calc GR . P A 1
H47C H 0.9428 0.6132 -0.1420 0.074 Uiso 0.833(7) 1 calc GR . P A 1
C47A C 0.955(3) 0.6202(14) -0.218(2) 0.0495(19) Uani 0.167(7) 1 d D . P A 2
H47D H 0.9728 0.6248 -0.1656 0.074 Uiso 0.167(7) 1 calc GR . P A 2
H47E H 0.8834 0.6662 -0.2178 0.074 Uiso 0.167(7) 1 calc GR . P A 2
H47F H 1.0269 0.6314 -0.2649 0.074 Uiso 0.167(7) 1 calc GR . P A 2
C48 C 1.0800(4) 0.0350(3) 0.3699(2) 0.0165(8) Uani 1 1 d . . . . .
H48A H 1.0089 0.0201 0.3560 0.020 Uiso 1 1 calc R . . . .
H48B H 1.0818 0.0028 0.4221 0.020 Uiso 1 1 calc R . . . .
C49 C 1.0605(4) 0.1385(3) 0.3849(3) 0.0192(5) Uani 1 1 d . . . . .
H49A H 1.1394 0.1559 0.3843 0.023 Uiso 1 1 calc R . . . .
H49B H 1.0369 0.1710 0.3386 0.023 Uiso 1 1 calc R . . . .
C50 C 0.9629(4) 0.1698(3) 0.4658(3) 0.0192(5) Uani 1 1 d . . . . .
H50A H 0.9938 0.1482 0.5125 0.023 Uiso 1 1 calc R . . . .
H50B H 0.8888 0.1421 0.4717 0.023 Uiso 1 1 calc R . . . .
C51 C 0.9268(4) 0.2773(3) 0.4705(3) 0.0192(5) Uani 1 1 d D . . . .
H51A H 1.0027 0.3041 0.4607 0.023 Uiso 1 1 calc R . . . .
H51B H 0.8931 0.2976 0.4247 0.023 Uiso 1 1 calc R . . . .
C52 C 0.8333(4) 0.3160(3) 0.5519(3) 0.0248(9) Uani 1 1 d D . . . .
H52A H 0.8659 0.2966 0.5983 0.030 Uiso 0.67(14) 1 calc R . P B 1
H52B H 0.7560 0.2911 0.5619 0.030 Uiso 0.67(14) 1 calc R . P B 1
H52C H 0.8718 0.3070 0.5965 0.030 Uiso 0.33(14) 1 calc R . P B 2
H52D H 0.7626 0.2823 0.5674 0.030 Uiso 0.33(14) 1 calc R . P B 2
C53 C 0.806(4) 0.4224(8) 0.5496(15) 0.030(5) Uani 0.67(14) 1 d D . P B 1
H53A H 0.8806 0.4472 0.5452 0.045 Uiso 0.67(14) 1 calc GR . P B 1
H53B H 0.7403 0.4457 0.6008 0.045 Uiso 0.67(14) 1 calc GR . P B 1
H53C H 0.7789 0.4416 0.5014 0.045 Uiso 0.67(14) 1 calc GR . P B 1
C53A C 0.787(6) 0.4197(17) 0.545(3) 0.030(5) Uani 0.33(14) 1 d D . P B 2
H53D H 0.8572 0.4519 0.5217 0.045 Uiso 0.33(14) 1 calc GR . P B 2
H53E H 0.7367 0.4451 0.5999 0.045 Uiso 0.33(14) 1 calc GR . P B 2
H53F H 0.7360 0.4279 0.5076 0.045 Uiso 0.33(14) 1 calc GR . P B 2
C54 C 1.2037(4) -0.1020(3) 0.2743(3) 0.0183(8) Uani 1 1 d . . . . .
H54A H 1.1937 -0.1411 0.3243 0.022 Uiso 1 1 calc R . . . .
H54B H 1.1329 -0.1040 0.2544 0.022 Uiso 1 1 calc R . . . .
C55 C 1.3228(4) -0.1421(3) 0.2067(3) 0.0188(8) Uani 1 1 d . . . . .
H55A H 1.3370 -0.0997 0.1588 0.023 Uiso 1 1 calc R . . . .
H55B H 1.3927 -0.1457 0.2287 0.023 Uiso 1 1 calc R . . . .
C56 C 1.3219(4) -0.2375(3) 0.1760(3) 0.0198(8) Uani 1 1 d . . . . .
H56A H 1.2450 -0.2368 0.1624 0.024 Uiso 1 1 calc R . . . .
H56B H 1.3226 -0.2825 0.2210 0.024 Uiso 1 1 calc R . . . .
C57 C 1.4330(4) -0.2678(3) 0.0989(3) 0.0249(9) Uani 1 1 d D . . . .
H57A H 1.4324 -0.2220 0.0545 0.030 Uiso 0.56(4) 1 calc R . P C 1
H57B H 1.5095 -0.2684 0.1129 0.030 Uiso 0.56(4) 1 calc R . P C 1
H57C H 1.4329 -0.2213 0.0550 0.030 Uiso 0.44(4) 1 calc R . P C 2
H57D H 1.5093 -0.2691 0.1133 0.030 Uiso 0.44(4) 1 calc R . P C 2
C58 C 1.436(3) -0.362(2) 0.066(2) 0.0475(16) Uani 0.56(4) 1 d D . P C 1
H58A H 1.3520 -0.3675 0.0652 0.057 Uiso 0.56(4) 1 calc R . P C 1
H58B H 1.4595 -0.4100 0.1028 0.057 Uiso 0.56(4) 1 calc R . P C 1
C58A C 1.436(4) -0.362(2) 0.064(3) 0.0475(16) Uani 0.44(4) 1 d D . P C 2
H58C H 1.3698 -0.3580 0.0387 0.057 Uiso 0.44(4) 1 calc R . P C 2
H58D H 1.4221 -0.4069 0.1093 0.057 Uiso 0.44(4) 1 calc R . P C 2
C59 C 1.528(3) -0.3786(14) -0.0239(13) 0.048(5) Uani 0.56(4) 1 d D . P C 1
H59A H 1.5076 -0.3292 -0.0602 0.072 Uiso 0.56(4) 1 calc GR . P C 1
H59B H 1.5230 -0.4380 -0.0452 0.072 Uiso 0.56(4) 1 calc GR . P C 1
H59C H 1.6120 -0.3791 -0.0228 0.072 Uiso 0.56(4) 1 calc GR . P C 1
C59A C 1.563(3) -0.3938(17) -0.0031(19) 0.048(5) Uani 0.44(4) 1 d D . P C 2
H59D H 1.5716 -0.3540 -0.0519 0.072 Uiso 0.44(4) 1 calc GR . P C 2
H59E H 1.5680 -0.4575 -0.0197 0.072 Uiso 0.44(4) 1 calc GR . P C 2
H59F H 1.6294 -0.3901 0.0198 0.072 Uiso 0.44(4) 1 calc GR . P C 2
N1 N 1.0314(3) 0.1334(2) 0.0591(2) 0.0154(7) Uani 1 1 d . . . . .
O1 O 0.7441(3) -0.3377(2) 0.5579(2) 0.0321(8) Uani 1 1 d . . . . .
Au1 Au 0.99170(2) 0.04728(2) 0.15399(2) 0.01391(8) Uani 1 1 d . . . . .
C60 C 0.7915(14) 0.4364(9) 0.0692(8) 0.133(5) Uani 1 1 d D U . . .
H60A H 0.7681 0.4509 0.0189 0.199 Uiso 1 1 calc GR . . . .
H60B H 0.8807 0.4149 0.0534 0.199 Uiso 1 1 calc GR . . . .
H60C H 0.7694 0.4917 0.1044 0.199 Uiso 1 1 calc GR . . . .
C61 C 0.7246(12) 0.3625(8) 0.1164(8) 0.117(3) Uani 1 1 d D U . . .
H61A H 0.7313 0.3117 0.0781 0.140 Uiso 1 1 calc R . . . .
H61B H 0.6361 0.3876 0.1428 0.140 Uiso 1 1 calc R . . . .
C62 C 0.7833(11) 0.3269(9) 0.1828(8) 0.123(3) Uani 1 1 d D U . . .
H62A H 0.8643 0.2883 0.1555 0.148 Uiso 1 1 calc R . . . .
H62B H 0.7984 0.3801 0.2094 0.148 Uiso 1 1 calc R . . . .
C63 C 0.7075(11) 0.2727(11) 0.2478(9) 0.134(4) Uani 1 1 d D U . . .
H63A H 0.6937 0.2206 0.2190 0.161 Uiso 1 1 calc R . . . .
H63B H 0.6260 0.3121 0.2715 0.161 Uiso 1 1 calc R . . . .
C64 C 0.7464(11) 0.2320(12) 0.3214(7) 0.140(4) Uani 1 1 d D U . . .
H64A H 0.7880 0.1680 0.3053 0.168 Uiso 1 1 calc R . . . .
H64B H 0.8104 0.2661 0.3259 0.168 Uiso 1 1 calc R . . . .
C65 C 0.6596(13) 0.2282(15) 0.4056(8) 0.163(7) Uani 1 1 d D U . . .
H65A H 0.5802 0.2175 0.4024 0.245 Uiso 1 1 calc GR . . . .
H65B H 0.6477 0.2867 0.4348 0.245 Uiso 1 1 calc GR . . . .
H65C H 0.6927 0.1779 0.4361 0.245 Uiso 1 1 calc GR . . . .

loop_
_atom_site_aniso_label
_atom_site_aniso_U_11
_atom_site_aniso_U_22
_atom_site_aniso_U_33
_atom_site_aniso_U_23
_atom_site_aniso_U_13
_atom_site_aniso_U_12
C1 0.0146(18) 0.0108(18) 0.022(2) -0.0021(15) -0.0047(16) 0.0004(15)
C2 0.020(2) 0.0142(19) 0.019(2) 0.0003(16) -0.0033(16) 0.0012(16)
C3 0.019(2) 0.015(2) 0.024(2) -0.0006(16) -0.0018(17) -0.0055(16)
C4 0.020(2) 0.017(2) 0.026(2) -0.0001(17) -0.0082(17) -0.0007(16)
C5 0.025(2) 0.016(2) 0.022(2) 0.0017(16) -0.0085(17) -0.0004(17)
C6 0.0185(19) 0.0126(18) 0.019(2) 0.0004(15) -0.0073(16) 0.0025(15)
C7 0.022(2) 0.0089(18) 0.0128(18) 0.0006(14) -0.0066(15) 0.0014(15)
C8 0.020(2) 0.0147(19) 0.021(2) 0.0022(16) -0.0039(16) -0.0007(16)
C9 0.022(2) 0.0098(18) 0.020(2) -0.0009(15) -0.0041(16) 0.0023(15)
C10 0.021(2) 0.0113(18) 0.022(2) 0.0023(16) -0.0065(16) -0.0038(15)
C11 0.0167(19) 0.0084(17) 0.0159(19) 0.0023(14) 0.0023(15) -0.0013(14)
C12 0.026(2) 0.0090(18) 0.020(2) 0.0011(15) -0.0071(17) -0.0011(16)
C13 0.021(2) 0.0147(19) 0.021(2) 0.0021(16) -0.0016(16) -0.0002(16)
C14 0.025(2) 0.0077(18) 0.025(2) 0.0033(16) -0.0049(17) -0.0022(16)
C15 0.024(2) 0.0074(17) 0.022(2) 0.0031(15) -0.0038(17) -0.0015(15)
C16 0.022(2) 0.0127(19) 0.022(2) 0.0016(16) -0.0044(17) -0.0032(16)
C17 0.022(2) 0.018(2) 0.022(2) 0.0043(17) -0.0074(17) 0.0004(17)
C18 0.0174(19) 0.0065(17) 0.022(2) -0.0002(15) -0.0048(16) -0.0038(14)
C19 0.021(2) 0.0118(18) 0.0176(19) 0.0028(15) -0.0011(16) -0.0043(15)
C20 0.0176(19) 0.0143(19) 0.024(2) -0.0003(16) -0.0046(16) -0.0048(15)
C21 0.020(2) 0.0090(18) 0.017(2) -0.0031(15) -0.0027(16) 0.0014(15)
C22 0.0180(19) 0.0129(18) 0.021(2) -0.0033(15) -0.0041(16) 0.0015(15)
C23 0.019(2) 0.018(2) 0.025(2) -0.0034(17) -0.0056(17) -0.0005(16)
C24 0.023(2) 0.022(2) 0.029(2) -0.0055(18) -0.0108(18) 0.0002(17)
C25 0.027(2) 0.019(2) 0.025(2) -0.0044(17) -0.0122(18) 0.0055(17)
C26 0.025(2) 0.0127(19) 0.022(2) -0.0005(16) -0.0077(17) -0.0001(16)
C27 0.020(2) 0.0095(18) 0.019(2) -0.0023(15) -0.0036(16) 0.0027(15)
C28 0.018(2) 0.0092(18) 0.019(2) 0.0039(15) -0.0063(16) -0.0003(15)
C29 0.0180(19) 0.0087(17) 0.0144(19) -0.0001(15) 0.0006(15) -0.0001(15)
C30 0.0150(18) 0.0092(17) 0.0183(19) -0.0021(15) -0.0020(15) 0.0010(14)
C31 0.023(2) 0.0142(19) 0.017(2) 0.0071(16) -0.0083(16) -0.0063(16)
C32 0.019(2) 0.0135(19) 0.021(2) 0.0006(16) -0.0070(16) -0.0040(16)
C33 0.020(2) 0.0144(19) 0.021(2) 0.0025(16) -0.0069(17) -0.0052(16)
C34 0.020(2) 0.0112(19) 0.025(2) 0.0044(16) -0.0072(17) -0.0008(15)
C35 0.021(2) 0.017(2) 0.020(2) 0.0056(16) -0.0065(17) -0.0020(16)
C36 0.029(2) 0.019(2) 0.027(2) 0.0117(18) -0.0133(19) -0.0085(18)
C37 0.037(3) 0.0072(18) 0.035(3) 0.0016(17) -0.015(2) -0.0022(17)
C38 0.030(2) 0.018(2) 0.022(2) -0.0011(17) -0.0088(18) 0.0008(17)
C39 0.036(3) 0.035(3) 0.033(3) 0.023(2) -0.003(2) -0.005(2)
C44 0.025(2) 0.017(2) 0.038(3) 0.0072(19) -0.001(2) 0.0064(18)
C40 0.021(2) 0.025(2) 0.029(2) 0.0091(19) -0.0036(18) -0.0030(18)
C43 0.027(3) 0.063(4) 0.041(3) 0.017(3) -0.011(2) -0.022(3)
C41 0.027(2) 0.036(3) 0.033(3) 0.014(2) -0.001(2) -0.004(2)
C42 0.026(2) 0.028(3) 0.037(3) 0.006(2) 0.004(2) 0.0040(19)
C45 0.037(3) 0.040(4) 0.072(5) 0.036(3) -0.029(4) -0.009(3)
C45A 0.037(3) 0.040(4) 0.072(5) 0.036(3) -0.029(4) -0.009(3)
C46 0.031(3) 0.030(3) 0.050(4) 0.023(3) -0.006(3) 0.005(3)
C46A 0.031(3) 0.030(3) 0.050(4) 0.023(3) -0.006(3) 0.005(3)
C47 0.051(4) 0.024(3) 0.056(4) -0.003(3) -0.004(3) 0.016(3)
C47A 0.051(4) 0.024(3) 0.056(4) -0.003(3) -0.004(3) 0.016(3)
C48 0.020(2) 0.0122(18) 0.0131(18) 0.0021(15) -0.0007(15) -0.0014(15)
C49 0.0182(11) 0.0189(13) 0.0190(12) 0.0030(9) -0.0045(10) -0.0029(9)
C50 0.0182(11) 0.0189(13) 0.0190(12) 0.0030(9) -0.0045(10) -0.0029(9)
C51 0.0182(11) 0.0189(13) 0.0190(12) 0.0030(9) -0.0045(10) -0.0029(9)
C52 0.027(2) 0.013(2) 0.028(2) 0.0000(17) -0.0019(18) 0.0018(17)
C53 0.025(8) 0.019(2) 0.037(4) 0.000(2) -0.002(4) 0.004(3)
C53A 0.025(8) 0.019(2) 0.037(4) 0.000(2) -0.002(4) 0.004(3)
C54 0.022(2) 0.0104(18) 0.020(2) 0.0046(15) -0.0034(16) -0.0035(15)
C55 0.021(2) 0.0131(19) 0.021(2) 0.0004(16) -0.0058(16) -0.0017(16)
C56 0.023(2) 0.0100(18) 0.026(2) 0.0013(16) -0.0084(17) -0.0026(16)
C57 0.024(2) 0.013(2) 0.034(2) -0.0012(17) -0.0024(19) -0.0046(17)
C58 0.053(3) 0.023(3) 0.048(4) -0.015(2) 0.017(3) -0.019(2)
C58A 0.053(3) 0.023(3) 0.048(4) -0.015(2) 0.017(3) -0.019(2)
C59 0.055(12) 0.016(6) 0.054(9) -0.011(6) 0.015(6) -0.014(5)
C59A 0.055(12) 0.016(6) 0.054(9) -0.011(6) 0.015(6) -0.014(5)
N1 0.0200(17) 0.0088(15) 0.0176(17) 0.0049(13) -0.0060(14) -0.0037(13)
O1 0.048(2) 0.0164(15) 0.0323(18) 0.0139(13) -0.0127(16) -0.0092(14)
Au1 0.01627(11) 0.00869(11) 0.01495(11) 0.00305(7) -0.00291(7) -0.00210(7)
C60 0.136(11) 0.124(9) 0.110(8) -0.045(6) 0.004(8) -0.022(8)
C61 0.106(8) 0.089(7) 0.126(8) -0.040(5) 0.000(6) -0.003(6)
C62 0.088(7) 0.137(9) 0.138(8) -0.058(6) -0.024(6) -0.008(6)
C63 0.072(6) 0.166(10) 0.166(8) 0.006(8) -0.045(6) -0.011(6)
C64 0.083(7) 0.214(12) 0.126(7) -0.063(7) -0.053(6) 0.024(8)
C65 0.114(10) 0.29(2) 0.125(8) -0.014(11) -0.069(7) -0.065(12)

loop_
_atom_type_symbol
_atom_type_description
_atom_type_scat_dispersion_real
_atom_type_scat_dispersion_imag
_atom_type_scat_source
C C 0.0181 0.0091 'International Tables Vol C Tables 4.2.6.8 and 6.1.1.4'
H H 0.0000 0.0000 'International Tables Vol C Tables 4.2.6.8 and 6.1.1.4'
Au Au -4.4197 7.2980 'International Tables Vol C Tables 4.2.6.8 and 6.1.1.4'
N N 0.0311 0.0180 'International Tables Vol C Tables 4.2.6.8 and 6.1.1.4'
O O 0.0492 0.0322 'International Tables Vol C Tables 4.2.6.8 and 6.1.1.4'

loop_
_geom_angle_atom_site_label_1
_geom_angle_atom_site_label_2
_geom_angle_atom_site_label_3
_geom_angle
C2 C1 C6 118.3(4)
C2 C1 Au1 130.4(3)
C6 C1 Au1 111.3(3)
C1 C2 C3 120.8(4)
C4 C3 C2 120.6(4)
C5 C4 C3 119.6(4)
C4 C5 C6 120.0(4)
C1 C6 C7 116.7(3)
C5 C6 C1 120.7(4)
C5 C6 C7 122.6(4)
C8 C7 C6 128.2(4)
N1 C7 C6 112.5(3)
N1 C7 C8 119.2(4)
C7 C8 C9 120.0(4)
C8 C9 C10 119.2(4)
C8 C9 C12 120.7(4)
C10 C9 C12 120.1(4)
C11 C10 C9 119.6(4)
C10 C11 C18 127.6(4)
N1 C11 C10 119.4(4)
N1 C11 C18 112.9(3)
C13 C12 C9 119.8(4)
C17 C12 C9 121.1(4)
C17 C12 C13 119.0(4)
C14 C13 C12 121.3(4)
C13 C14 C15 118.0(4)
C13 C14 C44 120.2(4)
C15 C14 C44 121.8(4)
C16 C15 C14 122.3(4)
C15 C16 C40 122.4(4)
C17 C16 C15 117.7(4)
C17 C16 C40 119.9(4)
C12 C17 C16 121.7(4)
C19 C18 C11 119.1(4)
C19 C18 C30 122.6(4)
C30 C18 C11 118.3(3)
C20 C19 C18 120.6(4)
C19 C20 C21 118.2(4)
C20 C21 C22 128.0(4)
C20 C21 C29 122.1(4)
C29 C21 C22 109.9(4)
C23 C22 C21 131.2(4)
C23 C22 C27 120.7(4)
C27 C22 C21 108.0(4)
C24 C23 C22 119.1(4)
C23 C24 C25 120.2(4)
C26 C25 C24 120.6(4)
C27 C26 C25 119.2(4)
C22 C27 C28 111.4(4)
C26 C27 C22 120.2(4)
C26 C27 C28 128.3(4)
C27 C28 C29 102.3(3)
C27 C28 C48 110.6(3)
C27 C28 C54 108.9(3)
C29 C28 C48 111.6(3)
C29 C28 C54 111.7(3)
C54 C28 C48 111.5(3)
C21 C29 C28 108.5(3)
C30 C29 C21 121.0(4)
C30 C29 C28 130.5(4)
C18 C30 Au1 108.6(3)
C29 C30 C18 115.5(4)
C29 C30 Au1 135.9(3)
C32 C31 Au1 174.3(4)
C31 C32 C33 174.0(4)
C34 C33 C32 121.4(4)
C34 C33 C38 117.8(4)
C38 C33 C32 120.7(4)
C35 C34 C33 121.7(4)
C34 C35 C36 119.2(4)
C37 C36 C35 119.6(4)
O1 C36 C35 124.8(4)
O1 C36 C37 115.6(4)
C38 C37 C36 121.1(4)
C37 C38 C33 120.6(4)
C14 C44 C45 108.8(4)
C14 C44 C46A 107.8(10)
C14 C44 C47 106.5(4)
C14 C44 C47A 108.8(13)
C45 C44 C47 108.0(5)
C45A C44 C14 119.3(12)
C45A C44 C46A 107.5(13)
C45A C44 C47A 109.8(13)
C46 C44 C14 113.5(4)
C46 C44 C45 110.4(5)
C46 C44 C47 109.4(5)
C47A C44 C46A 102.1(12)
C16 C40 C42 109.1(4)
C43 C40 C16 108.4(4)
C43 C40 C42 110.4(4)
C41 C40 C16 112.8(4)
C41 C40 C43 108.8(4)
C41 C40 C42 107.4(4)
C49 C48 C28 113.5(3)
C50 C49 C48 113.1(3)
C49 C50 C51 111.4(3)
C52 C51 C50 115.4(3)
C51 C52 C53 110.8(8)
C51 C52 C53A 111.2(15)
C55 C54 C28 113.3(3)
C56 C55 C54 113.7(3)
C55 C56 C57 111.8(3)
C58 C57 C56 113.8(9)
C58A C57 C56 114.6(12)
C57 C58 C59 111.5(15)
C57 C58A C59A 110.5(17)
C7 N1 Au1 118.3(3)
C11 N1 C7 122.5(3)
C11 N1 Au1 119.3(3)
C36 O1 C39 117.3(4)
C1 Au1 C30 162.00(17)
C31 Au1 C1 91.83(17)
C31 Au1 C30 106.12(17)
C31 Au1 N1 172.82(15)
N1 Au1 C1 81.12(15)
N1 Au1 C30 80.96(15)
C60 C61 C62 107.9(12)
C63 C62 C61 113.7(10)
C62 C63 C64 122.9(11)
C65 C64 C63 123.2(11)

loop_
_geom_bond_atom_site_label_1
_geom_bond_atom_site_label_2
_geom_bond_distance
C1 C2 1.386(6)
C1 C6 1.423(6)
C1 Au1 2.063(4)
C2 C3 1.396(6)
C3 C4 1.393(7)
C4 C5 1.390(7)
C5 C6 1.394(6)
C6 C7 1.469(6)
C7 C8 1.386(6)
C7 N1 1.370(5)
C8 C9 1.398(6)
C9 C10 1.403(6)
C9 C12 1.485(6)
C10 C11 1.396(6)
C11 C18 1.468(6)
C11 N1 1.354(5)
C12 C13 1.395(6)
C12 C17 1.387(6)
C13 C14 1.389(6)
C14 C15 1.397(6)
C14 C44 1.532(6)
C15 C16 1.396(6)
C16 C17 1.390(6)
C16 C40 1.538(6)
C18 C19 1.403(6)
C18 C30 1.434(6)
C19 C20 1.375(6)
C20 C21 1.391(6)
C21 C22 1.465(6)
C21 C29 1.416(6)
C22 C23 1.394(6)
C22 C27 1.401(6)
C23 C24 1.389(7)
C24 C25 1.403(7)
C25 C26 1.395(6)
C26 C27 1.387(6)
C27 C28 1.512(6)
C28 C29 1.546(6)
C28 C48 1.553(5)
C28 C54 1.548(5)
C29 C30 1.400(6)
C30 Au1 2.130(4)
C31 C32 1.221(6)
C31 Au1 1.946(4)
C32 C33 1.443(6)
C33 C34 1.393(6)
C33 C38 1.404(6)
C34 C35 1.388(6)
C35 C36 1.390(6)
C36 C37 1.388(7)
C36 O1 1.372(6)
C37 C38 1.367(7)
C39 O1 1.421(6)
C44 C45 1.546(8)
C44 C45A 1.510(16)
C44 C46 1.491(7)
C44 C46A 1.609(16)
C44 C47 1.557(8)
C44 C47A 1.582(16)
C40 C43 1.535(7)
C40 C41 1.535(7)
C40 C42 1.540(7)
C48 C49 1.524(6)
C49 C50 1.501(6)
C50 C51 1.566(6)
C51 C52 1.516(6)
C52 C53 1.546(11)
C52 C53A 1.545(19)
C54 C55 1.527(6)
C55 C56 1.524(5)
C56 C57 1.528(6)
C57 C58 1.516(14)
C57 C58A 1.519(17)
C58 C59 1.550(19)
C58A C59A 1.550(19)
N1 Au1 1.987(3)
C60 C61 1.497(13)
C61 C62 1.527(14)
C62 C63 1.471(14)
C63 C64 1.525(14)
C64 C65 1.463(14)
